data_7008762
loop_
_publ_author_name
'Lisnard, Laurent'
'Dolbecq, Anne'
'Mialane, Pierre'
'Marrot, J\'er\^ome'
'Codjovi, Epiphane'
'S\'echeresse, Francis'

_publ_section_title
;
 Molecular and multidimensional polyoxotungstates functionalized by
 {Cu(bpy)}2+ groups.
;
_journal_issue 24
_journal_name_full 'Dalton transactions (Cambridge, England : 2003)'
_journal_page_first 3913
_journal_page_last 3920
_journal_paper_doi 10.1039/b507124k
_journal_year 2005
_chemical_formula_sum 'C55 H75 Cu3 N11 O55 P W11'
_chemical_formula_weight 4014.19
_chemical_name_systematic
;
?
;
_space_group_IT_number 13
_symmetry_cell_setting monoclinic
_symmetry_space_group_name_Hall '-P 2yc'
_symmetry_space_group_name_H-M 'P 1 2/c 1'
_atom_sites_solution_hydrogens geom
_atom_sites_solution_primary direct
_atom_sites_solution_secondary difmap
_audit_creation_method SHELXL-97
_cell_angle_alpha 90.00
_cell_angle_beta 100.5470(10)
_cell_angle_gamma 90.00
_cell_formula_units_Z 4
_cell_length_a 21.5883(4)
_cell_length_b 15.8577(3)
_cell_length_c 22.7514(5)
_cell_measurement_temperature 273(2)
_cell_volume 7657.1(3)
_computing_cell_refinement 'Bruker SMART'
_computing_data_collection 'Bruker SMART'
_computing_data_reduction 'Bruker SAINT'
_computing_molecular_graphics 'Bruker SHELXTL'
_computing_publication_material 'Bruker SHELXTL'
_computing_structure_refinement 'SHELXL-97 (Sheldrick, 1997)'
_computing_structure_solution 'SHELXS-97 (Sheldrick, 1990)'
_diffrn_ambient_temperature 273(2)
_diffrn_measured_fraction_theta_full 0.988
_diffrn_measured_fraction_theta_max 0.988
_diffrn_measurement_device_type 'CCD area detector'
_diffrn_measurement_method 'phi and omega scans'
_diffrn_radiation_monochromator graphite
_diffrn_radiation_source 'fine-focus sealed tube'
_diffrn_radiation_type MoK\a
_diffrn_radiation_wavelength 0.71073
_diffrn_reflns_av_R_equivalents 0.0820
_diffrn_reflns_av_sigmaI/netI 0.0879
_diffrn_reflns_limit_h_max 21
_diffrn_reflns_limit_h_min -24
_diffrn_reflns_limit_k_max 17
_diffrn_reflns_limit_k_min -16
_diffrn_reflns_limit_l_max 25
_diffrn_reflns_limit_l_min -25
_diffrn_reflns_number 31115
_diffrn_reflns_theta_full 23.35
_diffrn_reflns_theta_max 23.35
_diffrn_reflns_theta_min 0.96
_exptl_absorpt_coefficient_mu 17.408
_exptl_absorpt_correction_T_max 0.5427
_exptl_absorpt_correction_T_min 0.0777
_exptl_absorpt_correction_type multi-scan
_exptl_crystal_colour blue
_exptl_crystal_density_diffrn 3.482
_exptl_crystal_density_method 'not measured'
_exptl_crystal_description parallelepiped
_exptl_crystal_F_000 7352
_exptl_crystal_size_max 0.30
_exptl_crystal_size_mid 0.06
_exptl_crystal_size_min 0.04
_refine_diff_density_max 2.832
_refine_diff_density_min -1.856
_refine_diff_density_rms 0.399
_refine_ls_extinction_method none
_refine_ls_goodness_of_fit_ref 1.089
_refine_ls_hydrogen_treatment constr
_refine_ls_matrix_type full
_refine_ls_number_parameters 928
_refine_ls_number_reflns 10990
_refine_ls_number_restraints 1
_refine_ls_restrained_S_all 1.089
_refine_ls_R_factor_all 0.1189
_refine_ls_R_factor_gt 0.0757
_refine_ls_shift/su_max 0.090
_refine_ls_shift/su_mean 0.002
_refine_ls_structure_factor_coef Fsqd
_refine_ls_weighting_details 'calc w=1/[\s^2^(Fo^2^)+(0.0544P)^2^+481.2586P] where P=(Fo^2^+2Fc^2^)/3'
_refine_ls_weighting_scheme calc
_refine_ls_wR_factor_gt 0.1619
_refine_ls_wR_factor_ref 0.1895
_reflns_number_gt 7382
_reflns_number_total 10990
_reflns_threshold_expression >2sigma(I)
_cod_data_source_file b507124k.txt
_cod_data_source_block 3
_cod_depositor_comments
;
The following automatic conversions were performed:
'_symmetry_cell_setting' value 'Monoclinic' changed to 'monoclinic'
according to '/home/saulius/struct/CIF-dictionaries/cif_core.dic'
dictionary named 'cif_core.dic' version 2.4.1 from 2010-06-29.

Automatic conversion script
Id: cif_fix_enum 1527 2010-12-29 10:47:43Z saulius 
;
_cod_original_sg_symbol_H-M P2/c
_cod_original_formula_sum 'C55 H75 Cu3 N11 O55 P1 W11'
_cod_database_code 7008762

loop_
_symmetry_equiv_pos_as_xyz
'x, y, z'
'-x, y, -z+1/2'
'-x, -y, -z'
'x, -y, z-1/2'

loop_
_atom_site_label
_atom_site_type_symbol
_atom_site_fract_x
_atom_site_fract_y
_atom_site_fract_z
_atom_site_U_iso_or_equiv
_atom_site_adp_type
_atom_site_occupancy
_atom_site_symmetry_multiplicity
_atom_site_calc_flag
_atom_site_refinement_flags
_atom_site_disorder_assembly
_atom_site_disorder_group
W1 W 0.19161(2) 0.40442(3) 0.12592(2) 0.04119(14) Uani 1 1 d . . .
W2 W 0.39379(2) 0.24388(3) 0.17563(2) 0.03586(13) Uani 1 1 d . . .
W3 W 0.34285(2) 0.09603(3) -0.02214(2) 0.04115(14) Uani 1 1 d . . .
W4 W 0.22705(2) 0.21330(3) 0.19245(2) 0.03758(14) Uani 1 1 d . . .
W5 W 0.30521(2) 0.05173(3) 0.11559(2) 0.03864(14) Uani 1 1 d . . .
W6 W 0.18807(2) 0.06374(3) -0.00600(2) 0.04262(15) Uani 1 1 d . . .
W7 W 0.22520(3) 0.44713(3) -0.02361(2) 0.04489(16) Uani 1 1 d . . .
W8 W 0.30221(3) 0.29926(3) -0.09326(2) 0.04860(16) Uani 1 1 d . . .
W9 W 0.35878(2) 0.42998(3) 0.10529(2) 0.03941(14) Uani 1 1 d . . .
W10 W 0.14598(3) 0.26936(3) -0.07974(2) 0.04771(16) Uani 1 1 d . . .
W11 W 0.10906(2) 0.22860(3) 0.07003(2) 0.04115(15) Uani 1 1 d . . .
P1 P 0.26808(12) 0.25299(16) 0.05115(12) 0.0255(7) Uani 1 1 d . . .
Cu1 Cu 0.42269(6) 0.28192(8) 0.03788(6) 0.0366(4) Uani 1 1 d . . .
Cu2 Cu 0.55071(7) 0.22391(8) 0.15585(6) 0.0411(4) Uani 1 1 d . . .
Cu3 Cu 0.87328(7) 0.25983(9) -0.15347(7) 0.0458(5) Uani 1 1 d . . .
O1 O 0.4356(4) 0.2228(5) 0.2460(3) 0.045(3) Uani 1 1 d . . .
O2 O 0.1653(4) 0.4928(5) 0.1565(4) 0.060(3) Uani 1 1 d . . .
O3 O 0.0805(5) 0.2614(6) -0.1347(4) 0.076(4) Uani 1 1 d . . .
O4 O 0.2707(3) 0.1578(4) 0.0412(3) 0.037(2) Uani 1 1 d . . .
O5 O 0.1520(4) 0.3898(5) -0.0695(3) 0.044(2) Uani 1 1 d . . .
O6 O 0.3111(3) 0.2463(4) 0.2019(3) 0.032(2) Uani 1 1 d . . .
O7 O 0.3025(3) 0.4599(5) 0.0322(3) 0.038(2) Uani 1 1 d . . .
O8 O 0.2760(3) 0.4253(5) 0.1356(3) 0.040(2) Uani 1 1 d . . .
O9 O 0.1144(3) 0.3400(5) 0.1001(4) 0.044(2) Uani 1 1 d . . .
O10 O 0.2089(4) 0.5477(5) -0.0453(4) 0.056(3) Uani 1 1 d . . .
O11 O 0.3901(3) 0.3619(5) 0.1759(3) 0.040(2) Uani 1 1 d . . .
O12 O 0.3671(3) 0.1349(4) 0.1468(3) 0.036(2) Uani 1 1 d . . .
O13 O 0.2090(4) 0.2751(5) -0.1233(3) 0.052(3) Uani 1 1 d . . .
O14 O 0.1427(3) 0.1915(5) 0.1502(4) 0.043(2) Uani 1 1 d . . .
O15 O 0.2502(3) 0.1107(5) 0.1578(3) 0.039(2) Uani 1 1 d . . .
O16 O 0.2191(3) 0.2678(4) 0.0909(3) 0.036(2) Uani 1 1 d . . .
O17 O 0.1852(4) 0.4367(5) 0.0447(4) 0.049(3) Uani 1 1 d . . .
O18 O 0.3323(3) 0.2861(5) 0.0823(3) 0.041(2) Uani 1 1 d . . .
O19 O 0.4574(3) 0.2435(4) 0.1314(3) 0.037(2) Uani 1 1 d . . .
O20 O 0.2461(4) 0.2984(5) -0.0074(3) 0.046(3) Uani 1 1 d . . .
O21 O 0.4011(3) 0.1675(5) 0.0153(3) 0.041(2) Uani 1 1 d . . .
O22 O 0.4209(4) 0.3966(5) 0.0669(3) 0.047(3) Uani 1 1 d . . .
O23 O 0.2572(4) 0.0414(4) -0.0424(4) 0.049(3) Uani 1 1 d . . .
O24 O 0.2318(3) 0.0097(4) 0.0656(4) 0.048(3) Uani 1 1 d . . .
O25 O 0.2691(4) 0.4150(4) -0.0835(3) 0.046(3) Uani 1 1 d . . .
O26 O 0.1412(4) 0.1261(5) 0.0440(4) 0.052(3) Uani 1 1 d . . .
O27 O 0.3821(4) 0.5260(5) 0.1296(4) 0.053(3) Uani 1 1 d . . .
O28 O 0.3461(4) 0.0293(5) 0.0504(3) 0.047(2) Uani 1 1 d . . .
O29 O 0.2193(4) 0.1799(5) 0.2614(3) 0.044(2) Uani 1 1 d . . .
O30 O 0.1638(4) 0.1538(5) -0.0620(3) 0.044(2) Uani 1 1 d . . .
O31 O 0.1104(4) 0.2708(4) -0.0068(3) 0.044(2) Uani 1 1 d . . .
O32 O 0.2018(3) 0.3283(5) 0.1940(3) 0.044(2) Uani 1 1 d . . .
O33 O 0.3736(4) 0.3195(5) -0.0424(4) 0.057(3) Uani 1 1 d . . .
O34 O 0.1380(4) -0.0140(5) -0.0343(3) 0.057(3) Uani 1 1 d . . .
O35 O 0.3259(4) -0.0327(5) 0.1593(4) 0.051(3) Uani 1 1 d . . .
O36 O 0.3087(4) 0.1813(5) -0.0777(3) 0.049(3) Uani 1 1 d . . .
O37 O 0.3240(4) 0.3065(6) -0.1629(3) 0.062(3) Uani 1 1 d . . .
O38 O 0.0310(4) 0.2047(5) 0.0646(4) 0.051(3) Uani 1 1 d . . .
O39 O 0.3853(4) 0.0311(5) -0.0627(4) 0.063(3) Uani 1 1 d . . .
O40 O 0.8379(5) 0.3570(5) -0.2082(5) 0.080(4) Uani 1 1 d . . .
N1 N 0.5381(4) 0.0998(5) 0.1586(4) 0.036(3) Uani 1 1 d . . .
C1 C 0.4907(6) 0.0653(7) 0.1217(5) 0.051(3) Uani 1 1 d . . .
H1 H 0.4653 0.0973 0.0926 0.062 Uiso 1 1 calc R . .
C2 C 0.4795(6) -0.0223(8) 0.1277(5) 0.056(4) Uani 1 1 d . . .
H2 H 0.4448 -0.0460 0.1029 0.067 Uiso 1 1 calc R . .
C3 C 0.5164(5) -0.0742(7) 0.1678(5) 0.038(3) Uani 1 1 d . . .
C4 C 0.5661(6) -0.0315(7) 0.2050(5) 0.051(4) Uani 1 1 d . . .
H4 H 0.5931 -0.0615 0.2342 0.062 Uiso 1 1 calc R . .
C5 C 0.5751(6) 0.0523(7) 0.1991(5) 0.051(3) Uani 1 1 d . . .
H5 H 0.6085 0.0780 0.2243 0.062 Uiso 1 1 calc R . .
C6 C 0.5364(4) -0.3066(5) 0.1696(4) 0.180(8) Uiso 1 1 d G . .
H6 H 0.5680 -0.3459 0.1677 0.216 Uiso 1 1 calc R . .
C7 C 0.5491(5) -0.2209(5) 0.1666(4) 0.099(4) Uiso 1 1 d G . .
H7 H 0.5891 -0.2029 0.1628 0.119 Uiso 1 1 calc R . .
C8 C 0.5019(6) -0.1622(5) 0.1694(6) 0.064(4) Uiso 1 1 d G . .
C9 C 0.4420(5) -0.1892(7) 0.1751(7) 0.099(4) Uiso 1 1 d G . .
H9 H 0.4104 -0.1499 0.1770 0.119 Uiso 1 1 calc R . .
C10 C 0.4293(4) -0.2749(8) 0.1781(7) 0.180(8) Uiso 1 1 d G . .
H10 H 0.3893 -0.2929 0.1819 0.216 Uiso 1 1 calc R . .
N2 N 0.4765(4) -0.3336(6) 0.1753(5) 0.146(5) Uani 1 1 d G . .
N3 N 0.5749(6) 0.3430(8) 0.1602(9) 0.146(5) Uani 1 1 d . . .
N4 N 0.6376(5) 0.2159(6) 0.1333(4) 0.049(3) Uani 1 1 d . . .
C11 C 0.5433(10) 0.4024(11) 0.1817(15) 0.199(9) Uani 1 1 d . . .
H11 H 0.5072 0.3873 0.1961 0.238 Uiso 1 1 calc R . .
C12 C 0.5607(10) 0.4867(11) 0.1840(14) 0.199(9) Uani 1 1 d . . .
H12 H 0.5329 0.5309 0.1722 0.238 Uiso 1 1 calc R . .
C13 C 0.6347(9) 0.4993(11) 0.2095(9) 0.104(5) Uani 1 1 d . . .
H13 H 0.6526 0.5397 0.2371 0.125 Uiso 1 1 calc R . .
C14 C 0.6681(9) 0.4369(10) 0.1819(10) 0.128(6) Uani 1 1 d . . .
H14 H 0.7115 0.4418 0.1848 0.153 Uiso 1 1 calc R . .
C15 C 0.6330(6) 0.3611(9) 0.1471(8) 0.078(4) Uani 1 1 d . . .
C16 C 0.6682(6) 0.2866(8) 0.1357(8) 0.074(5) Uani 1 1 d . . .
C17 C 0.7291(8) 0.2990(12) 0.1178(10) 0.123(9) Uani 1 1 d . . .
H17 H 0.7492 0.3508 0.1177 0.148 Uiso 1 1 calc R . .
C18 C 0.7529(6) 0.2242(9) 0.1012(7) 0.080(5) Uani 1 1 d . . .
H18 H 0.7920 0.2253 0.0896 0.096 Uiso 1 1 calc R . .
C19 C 0.7233(6) 0.1492(10) 0.1007(6) 0.070(5) Uani 1 1 d . . .
H19 H 0.7415 0.1009 0.0883 0.084 Uiso 1 1 calc R . .
C20 C 0.6661(6) 0.1447(9) 0.1187(5) 0.054(4) Uani 1 1 d . . .
H20 H 0.6468 0.0926 0.1208 0.065 Uiso 1 1 calc R . .
N5 N 0.9211(5) 0.1592(6) -0.1224(4) 0.050(3) Uani 1 1 d . . .
N6 N 0.8276(4) 0.1709(6) -0.2070(4) 0.041(3) Uani 1 1 d . . .
C21 C 0.9757(6) 0.1550(9) -0.0799(6) 0.060(4) Uiso 1 1 d . . .
H21 H 0.9946 0.2051 -0.0649 0.072 Uiso 1 1 calc R . .
C22 C 1.0029(6) 0.0807(8) -0.0590(5) 0.052(4) Uani 1 1 d . . .
H22 H 1.0383 0.0800 -0.0288 0.063 Uiso 1 1 calc R . .
C23 C 0.9778(7) 0.0094(9) -0.0829(7) 0.075(6) Uani 1 1 d . . .
H23 H 0.9974 -0.0413 -0.0702 0.090 Uiso 1 1 calc R . .
C24 C 0.9242(6) 0.0076(9) -0.1256(6) 0.061(4) Uiso 1 1 d . . .
H24 H 0.9066 -0.0425 -0.1420 0.073 Uiso 1 1 calc R . .
C25 C 0.8985(6) 0.0841(7) -0.1422(6) 0.047(4) Uani 1 1 d . . .
C26 C 0.8426(6) 0.0922(6) -0.1956(4) 0.037(3) Uani 1 1 d . . .
C27 C 0.8159(6) 0.0246(7) -0.2238(5) 0.052(4) Uani 1 1 d . . .
H27 H 0.8269 -0.0300 -0.2111 0.063 Uiso 1 1 calc R . .
C28 C 0.7711(8) 0.0411(11) -0.2728(6) 0.083(6) Uani 1 1 d . . .
H28 H 0.7564 -0.0025 -0.2991 0.099 Uiso 1 1 calc R . .
C29 C 0.7474(8) 0.1198(11) -0.2839(6) 0.084(6) Uani 1 1 d . . .
H29 H 0.7105 0.1279 -0.3117 0.101 Uiso 1 1 calc R . .
C30 C 0.7788(6) 0.1900(9) -0.2533(5) 0.055(4) Uani 1 1 d . . .
H30 H 0.7673 0.2452 -0.2638 0.066 Uiso 1 1 calc R . .
N7 N 0.7955(5) 0.2603(6) -0.1012(4) 0.048(3) Uani 1 1 d . . .
N8 N 0.5103(6) 0.2716(7) 0.0140(5) 0.072(4) Uani 1 1 d . . .
C31 C 0.7697(6) 0.3301(9) -0.0883(8) 0.078(4) Uani 1 1 d . . .
H31 H 0.7900 0.3800 -0.0949 0.094 Uiso 1 1 calc R . .
C32 C 0.7158(6) 0.3368(8) -0.0663(7) 0.085(3) Uani 1 1 d . . .
H32 H 0.6974 0.3891 -0.0628 0.102 Uiso 1 1 calc R . .
C33 C 0.6880(7) 0.2627(8) -0.0488(6) 0.059(5) Uani 1 1 d . . .
C34 C 0.7166(7) 0.1874(8) -0.0573(7) 0.086(5) Uani 1 1 d . . .
H34 H 0.7003 0.1364 -0.0470 0.103 Uiso 1 1 calc R . .
C35 C 0.7743(9) 0.1907(11) -0.0834(8) 0.104(5) Uani 1 1 d . . .
H35 H 0.7960 0.1409 -0.0872 0.125 Uiso 1 1 calc R . .
C36 C 0.5366(6) 0.1986(8) 0.0003(5) 0.052(3) Uiso 1 1 d . . .
H36 H 0.5144 0.1489 0.0027 0.062 Uiso 1 1 calc R . .
C37 C 0.5958(5) 0.1933(7) -0.0176(5) 0.045(3) Uani 1 1 d . . .
H37 H 0.6108 0.1408 -0.0266 0.054 Uiso 1 1 calc R . .
C38 C 0.6323(5) 0.2649(7) -0.0222(5) 0.045(3) Uani 1 1 d . . .
C39 C 0.6049(6) 0.3435(8) -0.0077(7) 0.085(3) Uani 1 1 d . . .
H39 H 0.6266 0.3940 -0.0092 0.102 Uiso 1 1 calc R . .
C40 C 0.5444(8) 0.3430(12) 0.0088(8) 0.098(6) Uiso 1 1 d . . .
H40 H 0.5270 0.3945 0.0164 0.117 Uiso 1 1 calc R . .
N9 N 0.0000 0.351(3) 0.2500 0.097(9) Uiso 0.50 2 d SP . .
N10 N 0.0000 -0.109(3) 0.2500 0.097(9) Uiso 0.50 2 d SP . .
C41 C -0.009(2) 0.301(3) 0.299(2) 0.133(11) Uiso 0.50 1 d P . .
H41 H -0.0081 0.3221 0.3374 0.159 Uiso 0.50 1 calc PR . .
C42 C -0.022(2) 0.208(3) 0.2806(19) 0.133(11) Uiso 0.50 1 d P . .
H42 H -0.0553 0.1860 0.2967 0.159 Uiso 0.50 1 calc PR . .
C43 C 0.0000 0.156(3) 0.2500 0.073(12) Uiso 0.50 2 d SP . .
C44 C 0.0422(3) -0.0653(15) 0.2879(3) 0.045(4) Uiso 0.50 1 d PD . .
H44 H 0.0719 -0.0935 0.3158 0.054 Uiso 0.50 1 calc PR . .
C45 C 0.0421(11) 0.0128(15) 0.2863(11) 0.045(4) Uiso 0.50 1 d P . .
H45 H 0.0741 0.0397 0.3125 0.054 Uiso 0.50 1 calc PR . .
C46 C 0.0000 0.064(3) 0.2500 0.064(4) Uiso 0.50 2 d SP . .
N11 N 0.9241(5) 0.3388(6) -0.0956(5) 0.050(3) Uani 1 1 d . . .
C47 C 0.9178(6) 0.3461(9) -0.0405(6) 0.074(3) Uani 1 1 d . . .
H47 H 0.8908 0.3091 -0.0259 0.089 Uiso 1 1 calc R . .
C48 C 0.9479(8) 0.4037(10) -0.0039(11) 0.128(6) Uani 1 1 d . . .
H48 H 0.9433 0.4018 0.0359 0.153 Uiso 1 1 calc R . .
C49 C 0.9844(6) 0.4643(9) -0.0200(7) 0.075(5) Uani 1 1 d . . .
C50 C 0.9921(6) 0.4573(8) -0.0779(6) 0.066(4) Uani 1 1 d . . .
H50 H 1.0185 0.4948 -0.0927 0.079 Uiso 1 1 calc R . .
C51 C 0.9610(6) 0.3947(9) -0.1152(7) 0.074(3) Uani 1 1 d . . .
H51 H 0.9663 0.3923 -0.1548 0.089 Uiso 1 1 calc R . .
OW1 O 0.1019(6) -0.1855(7) -0.0598(6) 0.108(4) Uani 1 1 d . . .
OW2 O 0.1268(9) 0.4350(12) -0.2008(9) 0.073(6) Uiso 0.50 1 d P . .
OW3 O 0.1666(14) 0.4091(14) 0.2948(9) 0.136(10) Uani 0.50 1 d P . .
OW4 O 0.9479(11) 0.2703(13) -0.2345(13) 0.108(4) Uani 0.50 1 d P . .
OW5 O 0.1136(10) 0.3403(14) 0.3809(12) 0.113(10) Uani 0.50 1 d P . .

loop_
_atom_site_aniso_label
_atom_site_aniso_U_11
_atom_site_aniso_U_22
_atom_site_aniso_U_33
_atom_site_aniso_U_23
_atom_site_aniso_U_13
_atom_site_aniso_U_12
W1 0.0486(3) 0.0325(2) 0.0446(3) -0.0039(2) 0.0142(2) 0.0078(2)
W2 0.0417(2) 0.0335(2) 0.0355(2) 0.0072(2) 0.01541(19) 0.0049(2)
W3 0.0534(3) 0.0329(2) 0.0418(2) -0.0044(2) 0.0208(2) 0.0015(2)
W4 0.0448(2) 0.0364(2) 0.0358(2) 0.0006(2) 0.0185(2) 0.0030(2)
W5 0.0482(3) 0.0270(2) 0.0448(3) 0.0043(2) 0.0191(2) 0.0058(2)
W6 0.0504(3) 0.0318(2) 0.0475(3) -0.0058(2) 0.0141(2) 0.0000(2)
W7 0.0589(3) 0.0320(3) 0.0429(3) 0.0061(2) 0.0068(2) 0.0041(2)
W8 0.0681(3) 0.0430(3) 0.0382(3) 0.0024(2) 0.0188(2) -0.0001(3)
W9 0.0512(3) 0.0274(2) 0.0407(3) 0.0019(2) 0.0111(2) 0.0028(2)
W10 0.0600(3) 0.0426(3) 0.0392(3) 0.0010(2) 0.0056(2) 0.0002(3)
W11 0.0426(3) 0.0358(3) 0.0464(3) -0.0019(2) 0.0117(2) 0.0054(2)
P1 0.0311(13) 0.0218(13) 0.0253(13) 0.0027(11) 0.0093(11) 0.0072(11)
Cu1 0.0463(7) 0.0277(7) 0.0404(7) -0.0005(6) 0.0199(6) -0.0016(6)
Cu2 0.0485(8) 0.0310(7) 0.0472(8) 0.0003(6) 0.0179(6) 0.0008(6)
Cu3 0.0445(8) 0.0350(8) 0.0546(9) -0.0023(7) 0.0004(7) 0.0007(7)
O1 0.047(4) 0.045(5) 0.047(4) 0.010(4) 0.016(4) 0.002(4)
O2 0.084(6) 0.023(4) 0.074(6) -0.002(4) 0.015(5) 0.018(4)
O3 0.100(7) 0.076(6) 0.046(5) 0.014(5) -0.002(5) 0.012(6)
O4 0.049(4) 0.021(4) 0.045(4) -0.002(3) 0.023(3) 0.008(3)
O5 0.054(5) 0.048(4) 0.026(4) 0.019(4) -0.004(4) -0.001(4)
O6 0.037(4) 0.027(4) 0.027(4) -0.010(3) -0.004(3) 0.000(3)
O7 0.035(4) 0.052(4) 0.028(4) 0.012(4) 0.007(3) -0.009(4)
O8 0.039(4) 0.053(5) 0.030(4) -0.006(4) 0.010(3) -0.022(4)
O9 0.035(4) 0.035(4) 0.056(5) 0.017(4) -0.004(4) 0.011(3)
O10 0.062(5) 0.048(5) 0.061(5) 0.020(4) 0.020(4) 0.012(4)
O11 0.036(4) 0.056(5) 0.032(4) 0.001(4) 0.015(3) 0.013(4)
O12 0.025(4) 0.037(4) 0.048(4) 0.004(4) 0.012(3) 0.006(3)
O13 0.056(5) 0.073(6) 0.020(4) 0.000(4) -0.011(4) -0.008(5)
O14 0.025(4) 0.041(4) 0.063(5) -0.004(4) 0.013(4) 0.000(3)
O15 0.041(4) 0.043(4) 0.041(4) 0.000(4) 0.025(3) 0.023(3)
O16 0.040(4) 0.036(4) 0.032(4) -0.005(3) 0.007(3) -0.004(3)
O17 0.043(4) 0.044(5) 0.060(5) 0.007(4) 0.006(4) 0.010(4)
O18 0.045(4) 0.039(4) 0.039(4) 0.005(4) 0.013(4) 0.003(4)
O19 0.037(4) 0.036(4) 0.036(4) -0.001(4) 0.000(3) 0.006(3)
O20 0.066(5) 0.043(5) 0.029(4) 0.005(4) 0.009(4) -0.002(4)
O21 0.040(4) 0.048(4) 0.040(4) 0.006(4) 0.016(3) 0.010(4)
O22 0.060(5) 0.040(4) 0.045(4) -0.003(4) 0.020(4) 0.007(4)
O23 0.070(5) 0.023(4) 0.060(5) -0.023(4) 0.025(4) -0.002(4)
O24 0.040(4) 0.016(4) 0.089(6) -0.010(4) 0.014(4) -0.010(3)
O25 0.097(6) 0.033(4) 0.012(3) 0.011(3) 0.014(4) 0.010(4)
O26 0.042(5) 0.037(4) 0.075(6) 0.004(4) 0.001(4) 0.001(4)
O27 0.041(4) 0.046(5) 0.076(6) 0.009(4) 0.022(4) 0.007(4)
O28 0.059(4) 0.048(5) 0.042(4) -0.012(4) 0.030(3) 0.009(4)
O29 0.051(4) 0.051(5) 0.036(4) -0.007(4) 0.020(3) 0.004(4)
O30 0.044(4) 0.051(5) 0.036(4) -0.008(4) 0.008(4) -0.008(4)
O31 0.065(5) 0.017(3) 0.050(4) 0.017(3) 0.015(4) 0.018(3)
O32 0.039(4) 0.055(5) 0.041(4) 0.002(4) 0.017(3) 0.011(4)
O33 0.096(6) 0.034(4) 0.044(5) 0.006(4) 0.018(5) -0.008(5)
O34 0.081(6) 0.053(5) 0.042(4) 0.006(4) 0.027(4) 0.017(5)
O35 0.061(5) 0.039(4) 0.052(5) 0.009(4) 0.011(4) 0.006(4)
O36 0.062(5) 0.050(5) 0.040(4) -0.004(4) 0.022(4) -0.014(4)
O37 0.091(6) 0.065(5) 0.033(4) 0.004(4) 0.015(4) -0.023(5)
O38 0.036(4) 0.063(5) 0.049(5) -0.009(4) -0.004(4) -0.004(4)
O39 0.080(6) 0.051(5) 0.057(5) -0.037(4) 0.013(4) 0.015(4)
O40 0.104(8) 0.036(5) 0.089(7) 0.023(5) -0.013(6) -0.005(5)
N1 0.056(6) 0.012(4) 0.042(5) -0.010(4) 0.010(4) 0.005(4)
C1 0.078(6) 0.032(4) 0.050(5) -0.026(4) 0.027(4) -0.007(4)
C2 0.041(7) 0.077(8) 0.050(7) -0.048(6) 0.007(6) -0.009(6)
C3 0.039(6) 0.029(6) 0.053(6) -0.002(5) 0.025(5) 0.016(5)
C4 0.074(8) 0.047(7) 0.029(6) 0.022(6) -0.001(6) 0.017(7)
C5 0.078(6) 0.032(4) 0.050(5) -0.026(4) 0.027(4) -0.007(4)
N2 0.105(6) 0.045(5) 0.321(13) -0.005(7) 0.128(7) 0.009(5)
N3 0.105(6) 0.045(5) 0.321(13) -0.005(7) 0.128(7) 0.009(5)
N4 0.090(7) 0.026(5) 0.038(5) 0.003(4) 0.028(5) 0.010(5)
C11 0.125(9) 0.043(7) 0.46(3) 0.007(12) 0.146(12) -0.015(7)
C12 0.125(9) 0.043(7) 0.46(3) 0.007(12) 0.146(12) -0.015(7)
C13 0.125(10) 0.071(7) 0.119(10) -0.021(7) 0.026(8) 0.032(7)
C14 0.123(8) 0.053(6) 0.225(15) 0.000(8) 0.080(9) -0.049(6)
C15 0.048(5) 0.050(6) 0.150(9) -0.002(6) 0.050(5) -0.005(5)
C16 0.041(6) 0.048(8) 0.146(13) 0.001(9) 0.048(7) 0.006(6)
C17 0.071(11) 0.094(12) 0.21(2) 0.065(13) 0.029(13) 0.019(10)
C18 0.054(7) 0.080(10) 0.123(10) 0.045(8) 0.061(6) 0.020(7)
C19 0.061(8) 0.100(10) 0.047(8) 0.020(8) 0.007(7) 0.050(7)
C20 0.032(7) 0.077(9) 0.048(7) 0.007(7) -0.007(6) 0.000(7)
N5 0.066(6) 0.039(5) 0.044(5) 0.026(5) 0.007(5) -0.006(5)
N6 0.043(5) 0.039(5) 0.033(5) 0.000(4) -0.014(5) 0.002(5)
C22 0.050(7) 0.075(9) 0.034(6) 0.003(6) 0.012(5) 0.019(7)
C23 0.071(9) 0.055(8) 0.100(11) 0.009(8) 0.016(9) 0.027(7)
C25 0.052(7) 0.028(6) 0.067(8) 0.011(6) 0.024(6) -0.011(5)
C26 0.083(8) 0.022(5) 0.009(4) -0.010(4) 0.014(5) -0.019(5)
C27 0.086(9) 0.031(6) 0.036(6) 0.011(6) 0.001(7) -0.006(6)
C28 0.106(11) 0.105(11) 0.036(7) -0.006(8) 0.009(8) -0.046(9)
C29 0.081(11) 0.133(14) 0.027(7) -0.026(8) -0.018(7) 0.001(10)
C30 0.050(7) 0.084(9) 0.031(6) -0.029(6) 0.006(6) -0.013(7)
N7 0.062(6) 0.035(5) 0.044(6) -0.015(5) 0.004(5) 0.005(5)
N8 0.107(7) 0.049(6) 0.077(7) 0.000(5) 0.060(5) -0.034(6)
C31 0.048(5) 0.050(6) 0.150(9) -0.002(6) 0.050(5) -0.005(5)
C32 0.082(5) 0.040(5) 0.159(8) 0.000(6) 0.093(5) -0.021(4)
C33 0.073(8) 0.037(7) 0.073(9) -0.008(7) 0.025(7) -0.004(7)
C34 0.104(9) 0.031(7) 0.144(12) 0.021(8) 0.080(8) -0.012(7)
C35 0.125(10) 0.071(7) 0.119(10) -0.021(7) 0.026(8) 0.032(7)
C37 0.050(5) 0.032(4) 0.061(5) -0.015(4) 0.027(4) -0.009(4)
C38 0.050(5) 0.032(4) 0.061(5) -0.015(4) 0.027(4) -0.009(4)
C39 0.082(5) 0.040(5) 0.159(8) 0.000(6) 0.093(5) -0.021(4)
N11 0.058(6) 0.023(5) 0.077(7) -0.006(5) 0.034(5) 0.005(4)
C47 0.048(5) 0.101(7) 0.080(6) -0.048(6) 0.027(5) -0.048(5)
C48 0.123(8) 0.053(6) 0.225(15) 0.000(8) 0.080(9) -0.049(6)
C49 0.058(8) 0.077(9) 0.081(10) -0.008(8) -0.011(8) 0.042(7)
C50 0.081(8) 0.061(7) 0.066(8) -0.021(7) 0.039(6) -0.055(6)
C51 0.048(5) 0.101(7) 0.080(6) -0.048(6) 0.027(5) -0.048(5)
OW1 0.098(7) 0.064(6) 0.165(10) -0.028(7) 0.032(7) 0.011(6)
OW3 0.29(3) 0.076(14) 0.074(12) 0.038(11) 0.103(13) 0.071(16)
OW4 0.098(7) 0.064(6) 0.165(10) -0.028(7) 0.032(7) 0.011(6)
OW5 0.061(13) 0.090(14) 0.18(2) 0.062(15) 0.011(15) 0.031(11)

loop_
_atom_type_symbol
_atom_type_description
_atom_type_scat_dispersion_real
_atom_type_scat_dispersion_imag
_atom_type_scat_source
O O 0.0106 0.0060 'International Tables Vol C Tables 4.2.6.8 and 6.1.1.4'
P P 0.1023 0.0942 'International Tables Vol C Tables 4.2.6.8 and 6.1.1.4'
Cu Cu 0.3201 1.2651 'International Tables Vol C Tables 4.2.6.8 and 6.1.1.4'
W W -0.8490 6.8722 'International Tables Vol C Tables 4.2.6.8 and 6.1.1.4'
C C 0.0033 0.0016 'International Tables Vol C Tables 4.2.6.8 and 6.1.1.4'
N N 0.0061 0.0033 'International Tables Vol C Tables 4.2.6.8 and 6.1.1.4'
H H 0.0000 0.0000 'International Tables Vol C Tables 4.2.6.8 and 6.1.1.4'

loop_
_geom_angle_atom_site_label_1
_geom_angle_atom_site_label_2
_geom_angle_atom_site_label_3
_geom_angle
_geom_angle_site_symmetry_1
_geom_angle_site_symmetry_3
_geom_angle_publ_flag
O2 W1 O8 101.6(4) . . ?
O2 W1 O17 101.9(4) . . ?
O8 W1 O17 87.8(3) . . ?
O2 W1 O32 100.5(4) . . ?
O8 W1 O32 93.0(3) . . ?
O17 W1 O32 157.0(3) . . ?
O2 W1 O9 102.9(4) . . ?
O8 W1 O9 155.5(3) . . ?
O17 W1 O9 86.7(3) . . ?
O32 W1 O9 83.1(3) . . ?
O2 W1 O16 171.5(4) . . ?
O8 W1 O16 84.4(3) . . ?
O17 W1 O16 84.2(3) . . ?
O32 W1 O16 73.0(3) . . ?
O9 W1 O16 71.3(3) . . ?
O1 W2 O19 100.9(3) . . ?
O1 W2 O11 101.9(3) . . ?
O19 W2 O11 92.4(3) . . ?
O1 W2 O12 102.6(3) . . ?
O19 W2 O12 91.0(3) . . ?
O11 W2 O12 154.1(3) . . ?
O1 W2 O6 94.1(3) . . ?
O19 W2 O6 164.8(3) . . ?
O11 W2 O6 86.5(3) . . ?
O12 W2 O6 83.6(3) . . ?
O1 W2 O18 174.1(3) . . ?
O19 W2 O18 82.2(3) . . ?
O11 W2 O18 72.8(3) . . ?
O12 W2 O18 82.2(3) . . ?
O6 W2 O18 83.0(3) . . ?
O39 W3 O21 103.5(4) . . ?
O39 W3 O36 104.1(4) . . ?
O21 W3 O36 91.1(3) . . ?
O39 W3 O28 100.7(4) . . ?
O21 W3 O28 91.6(3) . . ?
O36 W3 O28 153.7(3) . . ?
O39 W3 O23 100.0(4) . . ?
O21 W3 O23 156.4(3) . . ?
O36 W3 O23 85.7(3) . . ?
O28 W3 O23 81.4(3) . . ?
O39 W3 O4 166.8(3) . . ?
O21 W3 O4 86.3(3) . . ?
O36 W3 O4 84.2(3) . . ?
O28 W3 O4 69.9(3) . . ?
O23 W3 O4 70.1(3) . . ?
O29 W4 O6 103.9(3) . . ?
O29 W4 O32 101.9(4) . . ?
O6 W4 O32 90.3(3) . . ?
O29 W4 O15 101.1(3) . . ?
O6 W4 O15 88.0(3) . . ?
O32 W4 O15 156.7(3) . . ?
O29 W4 O14 99.3(4) . . ?
O6 W4 O14 156.8(3) . . ?
O32 W4 O14 86.2(3) . . ?
O15 W4 O14 86.4(3) . . ?
O29 W4 O16 170.2(3) . . ?
O6 W4 O16 84.8(3) . . ?
O32 W4 O16 73.1(3) . . ?
O15 W4 O16 83.6(3) . . ?
O14 W4 O16 72.3(3) . . ?
O35 W5 O28 101.7(4) . . ?
O35 W5 O24 100.2(3) . . ?
O28 W5 O24 85.5(4) . . ?
O35 W5 O15 102.5(4) . . ?
O28 W5 O15 155.6(3) . . ?
O24 W5 O15 86.9(3) . . ?
O35 W5 O12 103.7(3) . . ?
O28 W5 O12 91.5(3) . . ?
O24 W5 O12 156.0(3) . . ?
O15 W5 O12 86.1(3) . . ?
O35 W5 O4 171.4(3) . . ?
O28 W5 O4 73.1(3) . . ?
O24 W5 O4 72.9(3) . . ?
O15 W5 O4 82.5(3) . . ?
O12 W5 O4 83.4(3) . . ?
O34 W6 O23 101.5(4) . . ?
O34 W6 O24 100.3(3) . . ?
O23 W6 O24 89.0(3) . . ?
O34 W6 O26 103.4(4) . . ?
O23 W6 O26 155.1(3) . . ?
O24 W6 O26 87.6(3) . . ?
O34 W6 O30 102.2(3) . . ?
O23 W6 O30 89.4(3) . . ?
O24 W6 O30 157.3(3) . . ?
O26 W6 O30 84.3(3) . . ?
O34 W6 O4 171.1(3) . . ?
O23 W6 O4 74.3(3) . . ?
O24 W6 O4 72.0(3) . . ?
O26 W6 O4 81.1(3) . . ?
O30 W6 O4 85.7(3) . . ?
O10 W7 O25 98.6(4) . . ?
O10 W7 O7 101.7(4) . . ?
O25 W7 O7 90.9(3) . . ?
O10 W7 O17 102.6(4) . . ?
O25 W7 O17 158.7(3) . . ?
O7 W7 O17 86.5(3) . . ?
O10 W7 O5 100.3(3) . . ?
O25 W7 O5 87.2(3) . . ?
O7 W7 O5 157.9(3) . . ?
O17 W7 O5 87.3(3) . . ?
O10 W7 O20 171.9(3) . . ?
O25 W7 O20 74.9(3) . . ?
O7 W7 O20 83.5(3) . . ?
O17 W7 O20 83.8(3) . . ?
O5 W7 O20 74.7(3) . . ?
O37 W8 O33 103.6(4) . . ?
O37 W8 O36 102.2(4) . . ?
O33 W8 O36 91.8(3) . . ?
O37 W8 O25 101.7(4) . . ?
O33 W8 O25 92.7(3) . . ?
O36 W8 O25 153.9(3) . . ?
O37 W8 O13 97.0(4) . . ?
O33 W8 O13 159.4(4) . . ?
O36 W8 O13 85.0(3) . . ?
O25 W8 O13 81.8(3) . . ?
O37 W8 O20 166.3(3) . . ?
O33 W8 O20 88.8(3) . . ?
O36 W8 O20 83.0(3) . . ?
O25 W8 O20 71.4(3) . . ?
O13 W8 O20 70.6(3) . . ?
O27 W9 O22 102.8(4) . . ?
O27 W9 O7 99.5(3) . . ?
O22 W9 O7 93.5(3) . . ?
O27 W9 O11 101.2(4) . . ?
O22 W9 O11 93.4(3) . . ?
O7 W9 O11 156.0(3) . . ?
O27 W9 O8 98.8(4) . . ?
O22 W9 O8 158.4(3) . . ?
O7 W9 O8 81.2(3) . . ?
O11 W9 O8 83.9(3) . . ?
O27 W9 O18 172.8(3) . . ?
O22 W9 O18 77.5(3) . . ?
O7 W9 O18 87.6(3) . . ?
O11 W9 O18 71.6(3) . . ?
O8 W9 O18 81.3(3) . . ?
O3 W10 O13 101.9(4) . . ?
O3 W10 O30 101.1(4) . . ?
O13 W10 O30 91.2(4) . . ?
O3 W10 O5 100.9(4) . . ?
O13 W10 O5 88.6(4) . . ?
O30 W10 O5 157.5(3) . . ?
O3 W10 O31 102.8(4) . . ?
O13 W10 O31 155.3(3) . . ?
O30 W10 O31 85.8(3) . . ?
O5 W10 O31 85.0(3) . . ?
O3 W10 O20 171.9(4) . . ?
O13 W10 O20 73.1(3) . . ?
O30 W10 O20 85.5(3) . . ?
O5 W10 O20 73.0(3) . . ?
O31 W10 O20 82.3(3) . . ?
O38 W11 O31 101.2(4) . . ?
O38 W11 O9 103.1(4) . . ?
O31 W11 O9 89.6(3) . . ?
O38 W11 O26 101.5(4) . . ?
O31 W11 O26 87.0(3) . . ?
O9 W11 O26 155.4(3) . . ?
O38 W11 O14 101.4(3) . . ?
O31 W11 O14 157.3(3) . . ?
O9 W11 O14 87.4(3) . . ?
O26 W11 O14 86.4(3) . . ?
O38 W11 O16 172.6(3) . . ?
O31 W11 O16 84.8(3) . . ?
O9 W11 O16 72.3(3) . . ?
O26 W11 O16 83.1(3) . . ?
O14 W11 O16 72.9(3) . . ?
O20 P1 O16 107.9(4) . . ?
O20 P1 O18 110.9(4) . . ?
O16 P1 O18 109.9(4) . . ?
O20 P1 O4 110.7(4) . . ?
O16 P1 O4 106.7(4) . . ?
O18 P1 O4 110.7(4) . . ?
O21 Cu1 O22 163.6(3) . . ?
O21 Cu1 O33 88.6(3) . . ?
O22 Cu1 O33 89.5(3) . . ?
O21 Cu1 N8 92.5(4) . . ?
O22 Cu1 N8 103.9(4) . . ?
O33 Cu1 N8 98.0(4) . . ?
O21 Cu1 O19 91.1(3) . . ?
O22 Cu1 O19 87.4(3) . . ?
O33 Cu1 O19 168.2(3) . . ?
N8 Cu1 O19 93.8(4) . . ?
O21 Cu1 O18 87.8(3) . . ?
O22 Cu1 O18 76.0(3) . . ?
O33 Cu1 O18 92.3(3) . . ?
N8 Cu1 O18 169.7(4) . . ?
O19 Cu1 O18 75.9(3) . . ?
N3 Cu2 N1 171.8(5) . . ?
N3 Cu2 O19 96.3(5) . . ?
N1 Cu2 O19 91.4(3) . . ?
N3 Cu2 N4 79.8(5) . . ?
N1 Cu2 N4 94.8(4) . . ?
O19 Cu2 N4 149.5(3) . . ?
N3 Cu2 O1 88.3(6) . 2_655 ?
N1 Cu2 O1 87.4(3) . 2_655 ?
O19 Cu2 O1 102.9(3) . 2_655 ?
N4 Cu2 O1 107.3(3) . 2_655 ?
N5 Cu3 N11 94.7(4) . . ?
N5 Cu3 N6 79.3(4) . . ?
N11 Cu3 N6 174.0(4) . . ?
N5 Cu3 O40 161.6(5) . . ?
N11 Cu3 O40 91.6(4) . . ?
N6 Cu3 O40 94.2(4) . . ?
N5 Cu3 N7 102.0(4) . . ?
N11 Cu3 N7 91.3(4) . . ?
N6 Cu3 N7 89.5(4) . . ?
O40 Cu3 N7 95.1(4) . . ?
W2 O1 Cu2 153.3(5) . 2_655 ?
P1 O4 W5 126.9(4) . . ?
P1 O4 W6 129.0(4) . . ?
W5 O4 W6 89.4(2) . . ?
P1 O4 W3 120.9(4) . . ?
W5 O4 W3 89.2(2) . . ?
W6 O4 W3 89.4(2) . . ?
W10 O5 W7 123.8(4) . . ?
W4 O6 W2 150.5(4) . . ?
W7 O7 W9 151.7(4) . . ?
W1 O8 W9 152.5(4) . . ?
W11 O9 W1 126.1(4) . . ?
W2 O11 W9 124.0(4) . . ?
W2 O12 W5 154.1(4) . . ?
W10 O13 W8 128.0(4) . . ?
W11 O14 W4 125.1(4) . . ?
W5 O15 W4 149.2(4) . . ?
P1 O16 W11 127.3(4) . . ?
P1 O16 W1 124.7(4) . . ?
W11 O16 W1 90.2(2) . . ?
P1 O16 W4 124.6(4) . . ?
W11 O16 W4 89.5(3) . . ?
W1 O16 W4 89.1(2) . . ?
W1 O17 W7 148.1(4) . . ?
P1 O18 Cu1 122.9(4) . . ?
P1 O18 W2 128.7(4) . . ?
Cu1 O18 W2 90.2(2) . . ?
P1 O18 W9 126.2(4) . . ?
Cu1 O18 W9 86.4(3) . . ?
W2 O18 W9 90.0(2) . . ?
W2 O19 Cu2 131.1(4) . . ?
W2 O19 Cu1 111.7(3) . . ?
Cu2 O19 Cu1 117.0(4) . . ?
P1 O20 W7 128.2(4) . . ?
P1 O20 W8 125.2(5) . . ?
W7 O20 W8 88.8(3) . . ?
P1 O20 W10 125.8(5) . . ?
W7 O20 W10 88.0(2) . . ?
W8 O20 W10 88.3(2) . . ?
W3 O21 Cu1 147.2(4) . . ?
W9 O22 Cu1 120.2(4) . . ?
W6 O23 W3 126.2(4) . . ?
W5 O24 W6 125.3(4) . . ?
W7 O25 W8 124.9(4) . . ?
W11 O26 W6 151.8(5) . . ?
W5 O28 W3 127.6(4) . . ?
W10 O30 W6 151.3(4) . . ?
W11 O31 W10 149.7(4) . . ?
W4 O32 W1 124.7(4) . . ?
W8 O33 Cu1 141.4(5) . . ?
W3 O36 W8 145.7(4) . . ?
C1 N1 C5 120.1(9) . . ?
C1 N1 Cu2 119.1(7) . . ?
C5 N1 Cu2 120.7(7) . . ?
N1 C1 C2 118.1(10) . . ?
N1 C1 H1 121.0 . . ?
C2 C1 H1 121.0 . . ?
C3 C2 C1 124.2(11) . . ?
C3 C2 H2 117.9 . . ?
C1 C2 H2 117.9 . . ?
C2 C3 C4 113.4(10) . . ?
C2 C3 C8 119.9(10) . . ?
C4 C3 C8 126.6(10) . . ?
C5 C4 C3 121.1(11) . . ?
C5 C4 H4 119.4 . . ?
C3 C4 H4 119.4 . . ?
N1 C5 C4 123.0(11) . . ?
N1 C5 H5 118.5 . . ?
C4 C5 H5 118.5 . . ?
C7 C6 N2 120.0 . . ?
C7 C6 H6 120.0 . . ?
N2 C6 H6 120.0 . . ?
C6 C7 C8 120.0 . . ?
C6 C7 H7 120.0 . . ?
C8 C7 H7 120.0 . . ?
C9 C8 C7 120.0 . . ?
C9 C8 C3 120.9(8) . . ?
C7 C8 C3 119.1(8) . . ?
C10 C9 C8 120.0 . . ?
C10 C9 H9 120.0 . . ?
C8 C9 H9 120.0 . . ?
C9 C10 N2 120.0 . . ?
C9 C10 H10 120.0 . . ?
N2 C10 H10 120.0 . . ?
C10 N2 C6 120.0 . . ?
C11 N3 C15 119.4(15) . . ?
C11 N3 Cu2 124.1(14) . . ?
C15 N3 Cu2 115.9(11) . . ?
C16 N4 C20 118.7(12) . . ?
C16 N4 Cu2 114.8(9) . . ?
C20 N4 Cu2 126.4(8) . . ?
N3 C11 C12 123(2) . . ?
N3 C11 H11 118.3 . . ?
C12 C11 H11 118.3 . . ?
C11 C12 C13 112.2(17) . . ?
C11 C12 H12 123.9 . . ?
C13 C12 H12 123.9 . . ?
C14 C13 C12 107.5(16) . . ?
C14 C13 H13 126.2 . . ?
C12 C13 H13 126.3 . . ?
C13 C14 C15 121.2(16) . . ?
C13 C14 H14 119.4 . . ?
C15 C14 H14 119.4 . . ?
N3 C15 C16 113.4(12) . . ?
N3 C15 C14 115.5(15) . . ?
C16 C15 C14 119.8(12) . . ?
N4 C16 C15 115.6(12) . . ?
N4 C16 C17 125.5(14) . . ?
C15 C16 C17 117.9(13) . . ?
C18 C17 C16 111.3(15) . . ?
C18 C17 H17 124.4 . . ?
C16 C17 H17 124.4 . . ?
C19 C18 C17 124.3(15) . . ?
C19 C18 H18 117.9 . . ?
C17 C18 H18 117.9 . . ?
C18 C19 C20 119.7(14) . . ?
C18 C19 H19 120.2 . . ?
C20 C19 H19 120.2 . . ?
N4 C20 C19 120.2(13) . . ?
N4 C20 H20 119.9 . . ?
C19 C20 H20 119.9 . . ?
C25 N5 C21 113.9(10) . . ?
C25 N5 Cu3 117.9(8) . . ?
C21 N5 Cu3 128.1(8) . . ?
C26 N6 C30 119.2(10) . . ?
C26 N6 Cu3 118.6(7) . . ?
C30 N6 Cu3 122.2(8) . . ?
N5 C21 C22 123.0(12) . . ?
N5 C21 H21 118.5 . . ?
C22 C21 H21 118.5 . . ?
C23 C22 C21 118.4(12) . . ?
C23 C22 H22 120.8 . . ?
C21 C22 H22 120.8 . . ?
C22 C23 C24 122.5(13) . . ?
C22 C23 H23 118.7 . . ?
C24 C23 H23 118.7 . . ?
C23 C24 C25 115.4(12) . . ?
C23 C24 H24 122.3 . . ?
C25 C24 H24 122.3 . . ?
N5 C25 C24 126.7(11) . . ?
N5 C25 C26 112.0(9) . . ?
C24 C25 C26 120.8(10) . . ?
N6 C26 C27 127.4(10) . . ?
N6 C26 C25 111.3(9) . . ?
C27 C26 C25 121.3(10) . . ?
C26 C27 C28 115.0(12) . . ?
C26 C27 H27 122.5 . . ?
C28 C27 H27 122.5 . . ?
C29 C28 C27 121.2(14) . . ?
C29 C28 H28 119.4 . . ?
C27 C28 H28 119.4 . . ?
C28 C29 C30 120.0(13) . . ?
C28 C29 H29 120.0 . . ?
C30 C29 H29 120.0 . . ?
N6 C30 C29 115.7(12) . . ?
N6 C30 H30 122.2 . . ?
C29 C30 H30 122.2 . . ?
C35 N7 C31 118.0(14) . . ?
C35 N7 Cu3 120.7(11) . . ?
C31 N7 Cu3 121.3(9) . . ?
C36 N8 C40 115.6(13) . . ?
C36 N8 Cu1 124.9(9) . . ?
C40 N8 Cu1 119.4(11) . . ?
N7 C31 C32 125.8(13) . . ?
N7 C31 H31 117.1 . . ?
C32 C31 H31 117.1 . . ?
C31 C32 C33 118.7(13) . . ?
C31 C32 H32 120.7 . . ?
C33 C32 H32 120.7 . . ?
C34 C33 C32 117.3(14) . . ?
C34 C33 C38 120.8(12) . . ?
C32 C33 C38 122.0(12) . . ?
C33 C34 C35 117.4(13) . . ?
C33 C34 H34 121.3 . . ?
C35 C34 H34 121.3 . . ?
N7 C35 C34 122.1(15) . . ?
N7 C35 H35 119.0 . . ?
C34 C35 H35 119.0 . . ?
N8 C36 C37 124.0(12) . . ?
N8 C36 H36 118.0 . . ?
C37 C36 H36 118.0 . . ?
C38 C37 C36 121.6(11) . . ?
C38 C37 H37 119.2 . . ?
C36 C37 H37 119.2 . . ?
C37 C38 C33 122.4(11) . . ?
C37 C38 C39 115.2(11) . . ?
C33 C38 C39 121.6(11) . . ?
C40 C39 C38 119.2(13) . . ?
C40 C39 H39 120.4 . . ?
C38 C39 H39 120.4 . . ?
N8 C40 C39 124.3(16) . . ?
N8 C40 H40 117.9 . . ?
C39 C40 H40 117.9 . . ?
C41 N9 C41 112(5) 2 . ?
C44 N10 C44 117(4) . 2 ?
N9 C41 C42 111(4) . . ?
N9 C41 H41 124.3 . . ?
C42 C41 H41 124.3 . . ?
C43 C42 C41 137(4) . . ?
C43 C42 H42 111.7 . . ?
C41 C42 H42 111.7 . . ?
C42 C43 C42 95(5) 2 . ?
C42 C43 C46 132(3) 2 . ?
C42 C43 C46 132(3) . . ?
C45 C44 N10 120(2) . . ?
C45 C44 H44 119.9 . . ?
N10 C44 H44 119.9 . . ?
C44 C45 C46 128(2) . . ?
C44 C45 H45 116.2 . . ?
C46 C45 H45 116.2 . . ?
C45 C46 C45 107(3) . 2 ?
C45 C46 C43 126.4(17) . . ?
C45 C46 C43 126.4(17) 2 . ?
C47 N11 C51 116.5(11) . . ?
C47 N11 Cu3 123.6(9) . . ?
C51 N11 Cu3 119.3(9) . . ?
N11 C47 C48 123.0(16) . . ?
N11 C47 H47 118.5 . . ?
C48 C47 H47 118.5 . . ?
C47 C48 C49 125(2) . . ?
C47 C48 H48 117.6 . . ?
C49 C48 H48 117.6 . . ?
C50 C49 C48 112.9(15) . . ?
C50 C49 C49 121.1(17) . 3_765 ?
C48 C49 C49 126(2) . 3_765 ?
C49 C50 C51 121.1(13) . . ?
C49 C50 H50 119.5 . . ?
C51 C50 H50 119.5 . . ?
N11 C51 C50 121.5(13) . . ?
N11 C51 H51 119.2 . . ?
C50 C51 H51 119.2 . . ?

loop_
_geom_bond_atom_site_label_1
_geom_bond_atom_site_label_2
_geom_bond_distance
_geom_bond_site_symmetry_2
_geom_bond_publ_flag
W1 O2 1.708(8) . ?
W1 O8 1.824(7) . ?
W1 O17 1.898(8) . ?
W1 O32 1.944(8) . ?
W1 O9 1.953(7) . ?
W1 O16 2.420(7) . ?
W2 O1 1.721(7) . ?
W2 O19 1.844(8) . ?
W2 O11 1.873(8) . ?
W2 O12 1.900(7) . ?
W2 O6 1.985(7) . ?
W2 O18 2.385(7) . ?
W3 O39 1.749(9) . ?
W3 O21 1.790(7) . ?
W3 O36 1.905(8) . ?
W3 O28 1.950(8) . ?
W3 O23 2.018(8) . ?
W3 O4 2.507(8) . ?
W4 O29 1.692(8) . ?
W4 O6 1.862(7) . ?
W4 O32 1.906(8) . ?
W4 O15 1.914(7) . ?
W4 O14 1.927(7) . ?
W4 O16 2.444(7) . ?
W5 O35 1.679(8) . ?
W5 O28 1.894(8) . ?
W5 O24 1.894(7) . ?
W5 O15 1.904(7) . ?
W5 O12 1.919(7) . ?
W5 O4 2.405(7) . ?
W6 O34 1.687(8) . ?
W6 O23 1.868(9) . ?
W6 O24 1.929(8) . ?
W6 O26 1.928(9) . ?
W6 O30 1.921(8) . ?
W6 O4 2.420(7) . ?
W7 O10 1.688(8) . ?
W7 O25 1.866(8) . ?
W7 O7 1.913(6) . ?
W7 O17 1.918(9) . ?
W7 O5 1.952(7) . ?
W7 O20 2.417(8) . ?
W8 O37 1.736(9) . ?
W8 O33 1.779(8) . ?
W8 O36 1.905(8) . ?
W8 O25 1.998(7) . ?
W8 O13 2.039(8) . ?
W8 O20 2.480(8) . ?
W9 O27 1.667(8) . ?
W9 O22 1.808(8) . ?
W9 O7 1.931(6) . ?
W9 O11 1.950(7) . ?
W9 O8 2.032(8) . ?
W9 O18 2.387(7) . ?
W10 O3 1.712(9) . ?
W10 O13 1.827(9) . ?
W10 O30 1.901(8) . ?
W10 O5 1.925(8) . ?
W10 O31 1.953(8) . ?
W10 O20 2.507(7) . ?
W11 O38 1.710(8) . ?
W11 O31 1.876(8) . ?
W11 O9 1.890(7) . ?
W11 O26 1.904(8) . ?
W11 O14 1.928(8) . ?
W11 O16 2.417(7) . ?
P1 O20 1.512(8) . ?
P1 O16 1.530(8) . ?
P1 O18 1.529(8) . ?
P1 O4 1.530(7) . ?
Cu1 O21 1.919(8) . ?
Cu1 O22 1.938(8) . ?
Cu1 O33 2.026(8) . ?
Cu1 N8 2.067(12) . ?
Cu1 O19 2.209(7) . ?
Cu1 O18 2.358(8) . ?
Cu2 N3 1.957(13) . ?
Cu2 N1 1.990(8) . ?
Cu2 O19 2.014(7) . ?
Cu2 N4 2.037(11) . ?
Cu2 O1 2.199(8) 2_655 ?
Cu3 N5 1.961(9) . ?
Cu3 N11 1.995(9) . ?
Cu3 N6 2.001(9) . ?
Cu3 O40 2.040(9) . ?
Cu3 N7 2.229(11) . ?
O1 Cu2 2.199(8) 2_655 ?
N1 C1 1.317(14) . ?
N1 C5 1.336(14) . ?
C1 C2 1.422(17) . ?
C1 H1 0.9300 . ?
C2 C3 1.369(16) . ?
C2 H2 0.9300 . ?
C3 C4 1.412(16) . ?
C3 C8 1.433(14) . ?
C4 C5 1.353(16) . ?
C4 H4 0.9300 . ?
C5 H5 0.9300 . ?
C6 C7 1.3900 . ?
C6 N2 1.3900 . ?
C6 H6 0.9300 . ?
C7 C8 1.3900 . ?
C7 H7 0.9300 . ?
C8 C9 1.3900 . ?
C9 C10 1.3900 . ?
C9 H9 0.9300 . ?
C10 N2 1.3900 . ?
C10 H10 0.9300 . ?
N3 C11 1.31(3) . ?
N3 C15 1.37(2) . ?
N4 C16 1.298(16) . ?
N4 C20 1.356(17) . ?
C11 C12 1.39(3) . ?
C11 H11 0.9300 . ?
C12 C13 1.61(3) . ?
C12 H12 0.9300 . ?
C13 C14 1.44(3) . ?
C13 H13 0.9300 . ?
C14 C15 1.56(2) . ?
C14 H14 0.9300 . ?
C15 C16 1.45(2) . ?
C16 C17 1.46(2) . ?
C17 C18 1.37(2) . ?
C17 H17 0.9300 . ?
C18 C19 1.35(2) . ?
C18 H18 0.9300 . ?
C19 C20 1.371(19) . ?
C19 H19 0.9300 . ?
C20 H20 0.9300 . ?
N5 C25 1.335(14) . ?
N5 C21 1.381(15) . ?
N6 C26 1.303(13) . ?
N6 C30 1.381(14) . ?
C21 C22 1.364(18) . ?
C21 H21 0.9300 . ?
C22 C23 1.326(19) . ?
C22 H22 0.9300 . ?
C23 C24 1.368(19) . ?
C23 H23 0.9300 . ?
C24 C25 1.358(17) . ?
C24 H24 0.9300 . ?
C25 C26 1.554(15) . ?
C26 C27 1.326(15) . ?
C27 C28 1.359(18) . ?
C27 H27 0.9300 . ?
C28 C29 1.36(2) . ?
C28 H28 0.9300 . ?
C29 C30 1.42(2) . ?
C29 H29 0.9300 . ?
C30 H30 0.9300 . ?
N7 C35 1.29(2) . ?
N7 C31 1.296(17) . ?
N8 C36 1.351(17) . ?
N8 C40 1.37(2) . ?
C31 C32 1.35(2) . ?
C31 H31 0.9300 . ?
C32 C33 1.409(19) . ?
C32 H32 0.9300 . ?
C33 C34 1.375(19) . ?
C33 C38 1.44(2) . ?
C34 C35 1.47(3) . ?
C34 H34 0.9300 . ?
C35 H35 0.9300 . ?
C36 C37 1.412(18) . ?
C36 H36 0.9300 . ?
C37 C38 1.396(16) . ?
C37 H37 0.9300 . ?
C38 C39 1.442(18) . ?
C39 C40 1.42(2) . ?
C39 H39 0.9300 . ?
C40 H40 0.9300 . ?
N9 C41 1.41(5) 2 ?
N9 C41 1.41(5) . ?
N10 C44 1.33(3) . ?
N10 C44 1.33(3) 2 ?
C41 C42 1.55(6) . ?
C41 H41 0.9300 . ?
C42 C43 1.24(5) . ?
C42 H42 0.9300 . ?
C43 C42 1.24(5) 2 ?
C43 C46 1.44(6) . ?
C44 C45 1.24(3) . ?
C44 H44 0.9300 . ?
C45 C46 1.38(3) . ?
C45 H45 0.9300 . ?
C46 C45 1.38(3) 2 ?
N11 C47 1.290(18) . ?
N11 C51 1.322(17) . ?
C47 C48 1.32(2) . ?
C47 H47 0.9300 . ?
C48 C49 1.34(2) . ?
C48 H48 0.9300 . ?
C49 C50 1.36(2) . ?
C49 C49 1.53(3) 3_765 ?
C50 C51 1.396(18) . ?
C50 H50 0.9300 . ?
C51 H51 0.9300 . ?
